data_7207206
loop_
_publ_author_name
'Li, Xiaoju'
'Guo, Xiaofang'
'Weng, XiuLan'
'Lin, Shen'

_publ_section_title
;
 Two novel 2D cadmium(ii) MOFs based on flexible bis(imidazolyl) and
 zwitterionic dicarboxylate ligands
;
_journal_issue 4
_journal_name_full CrystEngComm
_journal_page_first 1412
_journal_paper_doi 10.1039/c1ce06216f
_journal_volume 14
_journal_year 2012
_chemical_formula_moiety C42H50Br6Cd3N12O6
_chemical_formula_sum 'C21 H25 Br3 Cd1.5 N6 O3'
_chemical_formula_weight 817.80
_chemical_name_common
;
poly(tricadmium bis(1,2-bis(imidazol-1'-yl)ethane) (1,4-
bis((pyridinium-4-carboxylate)methyl)benzene) (u-Br)tetrabromide
bis(N,N-Dimethylformamide))
;
_chemical_name_systematic
;
?
;
_space_group_IT_number 2
_symmetry_cell_setting triclinic
_symmetry_space_group_name_Hall '-P 1'
_symmetry_space_group_name_H-M 'P -1'
_atom_sites_solution_hydrogens geom
_atom_sites_solution_primary direct
_atom_sites_solution_secondary difmap
_audit_creation_method SHELXL-97
_cell_angle_alpha 98.961(6)
_cell_angle_beta 93.476(11)
_cell_angle_gamma 99.983(7)
_cell_formula_units_Z 2
_cell_length_a 8.031(2)
_cell_length_b 8.682(2)
_cell_length_c 19.335(5)
_cell_measurement_reflns_used 3578
_cell_measurement_temperature 293(2)
_cell_measurement_theta_max 27.5205
_cell_measurement_theta_min 2.1414
_cell_volume 1306.2(6)
_computing_cell_refinement 'CrystalClear (Rigaku/MSC Inc., 2005)'
_computing_data_collection 'CrystalClear (Rigaku/MSC Inc., 2005)'
_computing_data_reduction 'CrystalClear (Rigaku/MSC Inc., 2005)'
_computing_molecular_graphics 'SHELXL-97 (Sheldrick, 1997)'
_computing_publication_material 'SHELXL-97 (Sheldrick, 1997)'
_computing_structure_refinement 'SHELXL-97 (Sheldrick, 1997)'
_computing_structure_solution 'SHELXS-97 (Sheldrick, 1990)'
_diffrn_ambient_temperature 293(2)
_diffrn_detector_area_resol_mean 14.6306
_diffrn_measured_fraction_theta_full 0.933
_diffrn_measured_fraction_theta_max 0.933
_diffrn_measurement_device_type 'Mercury70 (2x2 bin mode)'
_diffrn_measurement_method CCD_Profile_fitting
_diffrn_radiation_monochromator graphite
_diffrn_radiation_source 'fine-focus sealed tube'
_diffrn_radiation_type MoK\a
_diffrn_radiation_wavelength 0.71073
_diffrn_reflns_av_R_equivalents 0.0231
_diffrn_reflns_av_sigmaI/netI 0.0359
_diffrn_reflns_limit_h_max 9
_diffrn_reflns_limit_h_min -10
_diffrn_reflns_limit_k_max 11
_diffrn_reflns_limit_k_min -11
_diffrn_reflns_limit_l_max 25
_diffrn_reflns_limit_l_min -25
_diffrn_reflns_number 10228
_diffrn_reflns_theta_full 27.52
_diffrn_reflns_theta_max 27.52
_diffrn_reflns_theta_min 2.42
_exptl_absorpt_coefficient_mu 5.856
_exptl_absorpt_correction_T_max 0.415
_exptl_absorpt_correction_T_min 0.255
_exptl_absorpt_correction_type multi-scan
_exptl_absorpt_process_details 'CrystalClear (Rigaku/MSC Inc., 2005)'
_exptl_crystal_colour colorless
_exptl_crystal_density_diffrn 2.079
_exptl_crystal_density_method 'not measured'
_exptl_crystal_description needle
_exptl_crystal_F_000 788
_exptl_crystal_size_max 0.45
_exptl_crystal_size_mid 0.20
_exptl_crystal_size_min 0.15
_refine_diff_density_max 0.676
_refine_diff_density_min -0.764
_refine_diff_density_rms 0.090
_refine_ls_extinction_method none
_refine_ls_goodness_of_fit_ref 1.030
_refine_ls_hydrogen_treatment mixed
_refine_ls_matrix_type full
_refine_ls_number_parameters 319
_refine_ls_number_reflns 5612
_refine_ls_number_restraints 0
_refine_ls_restrained_S_all 1.030
_refine_ls_R_factor_all 0.0351
_refine_ls_R_factor_gt 0.0283
_refine_ls_shift/su_max 0.049
_refine_ls_shift/su_mean 0.001
_refine_ls_structure_factor_coef Fsqd
_refine_ls_weighting_details 'calc w=1/[\s^2^(Fo^2^)+(0.0371P)^2^+0.1246P] where P=(Fo^2^+2Fc^2^)/3'
_refine_ls_weighting_scheme calc
_refine_ls_wR_factor_gt 0.0685
_refine_ls_wR_factor_ref 0.0721
_reflns_number_gt 4837
_reflns_number_total 5612
_reflns_threshold_expression >2sigma(I)
_cod_data_source_file c1ce06216f.txt
_cod_data_source_block complex1
_cod_depositor_comments
;
The following automatic conversions were performed:

'_symmetry_cell_setting' value 'Triclinic' changed to 'triclinic'
according to /home/saulius/struct/CIF-dictionaries/cif_core.dic
dictionary named 'cif_core.dic' version 2.4.1 from 2010-06-29.

Automatic conversion script
Id: cif_fix_values 1715 2011-07-08 13:25:40Z adriana 
;
_cod_original_cell_volume 1306.1(6)
_cod_original_sg_symbol_H-M P-1
_cod_original_formula_sum 'C21 H25 Br3 Cd1.50 N6 O3'
_cod_database_code 7207206

loop_
_symmetry_equiv_pos_as_xyz
'x, y, z'
'-x, -y, -z'

loop_
_atom_site_label
_atom_site_type_symbol
_atom_site_fract_x
_atom_site_fract_y
_atom_site_fract_z
_atom_site_U_iso_or_equiv
_atom_site_adp_type
_atom_site_occupancy
_atom_site_symmetry_multiplicity
_atom_site_calc_flag
_atom_site_refinement_flags
Cd1 Cd 0.5000 0.5000 0.5000 0.02634(8) Uani 1 2 d S
Cd2 Cd 0.58420(3) 0.59703(3) 0.276858(11) 0.03003(7) Uani 1 1 d .
Br1 Br 0.71042(4) 0.47850(4) 0.379574(16) 0.03561(9) Uani 1 1 d .
Br2 Br 0.59574(5) 0.89822(4) 0.318864(18) 0.04080(10) Uani 1 1 d .
Br3 Br 0.74566(5) 0.58842(5) 0.16587(2) 0.05246(11) Uani 1 1 d .
O1 O 0.3097(3) 0.4906(3) 0.25711(11) 0.0367(5) Uani 1 1 d .
O2 O 0.4142(3) 0.2762(3) 0.21565(13) 0.0466(6) Uani 1 1 d .
O3 O 0.0719(4) 0.8217(4) 0.02050(15) 0.0695(9) Uani 1 1 d .
N1 N 0.3584(3) -0.3137(3) 0.46543(12) 0.0274(5) Uani 1 1 d .
N2 N 0.1809(3) -0.2071(3) 0.40515(12) 0.0256(5) Uani 1 1 d .
N3 N 0.2873(3) 0.3102(3) 0.43074(13) 0.0288(6) Uani 1 1 d .
N4 N 0.1500(3) 0.1004(3) 0.35796(12) 0.0256(5) Uani 1 1 d .
N5 N -0.2076(3) 0.0932(3) 0.16414(12) 0.0241(5) Uani 1 1 d .
N6 N 0.2017(4) 0.6401(3) 0.06351(15) 0.0435(7) Uani 1 1 d .
C1 C 0.2605(4) -0.3297(3) 0.40687(15) 0.0273(6) Uani 1 1 d .
H1 H 0.2477 -0.4182 0.3700 0.033 Uiso 1 1 calc R
C2 C 0.3400(4) -0.1707(3) 0.50372(15) 0.0317(7) Uani 1 1 d .
H2 H 0.3953 -0.1261 0.5490 0.038 Uiso 1 1 calc R
C3 C 0.2321(4) -0.1037(3) 0.46745(15) 0.0309(7) Uani 1 1 d .
H3 H 0.1980 -0.0051 0.4819 0.037 Uiso 1 1 calc R
C4 C 0.0603(4) -0.1902(3) 0.34809(16) 0.0324(7) Uani 1 1 d .
H4A H -0.0481 -0.1753 0.3676 0.039 Uiso 1 1 calc R
H4B H 0.0373 -0.2897 0.3134 0.039 Uiso 1 1 calc R
C5 C 0.3021(4) 0.1927(3) 0.38108(15) 0.0262(6) Uani 1 1 d .
H5 H 0.4065 0.1750 0.3637 0.031 Uiso 1 1 calc R
C6 C 0.1165(4) 0.2927(4) 0.44045(17) 0.0350(7) Uani 1 1 d .
H6 H 0.0669 0.3604 0.4733 0.042 Uiso 1 1 calc R
C7 C 0.0308(4) 0.1634(4) 0.39551(16) 0.0324(7) Uani 1 1 d .
H7 H -0.0881 0.1243 0.3910 0.039 Uiso 1 1 calc R
C8 C 0.1216(4) -0.0526(3) 0.31051(15) 0.0316(7) Uani 1 1 d .
H8A H 0.2289 -0.0678 0.2900 0.038 Uiso 1 1 calc R
H8B H 0.0363 -0.0517 0.2715 0.038 Uiso 1 1 calc R
C9 C 0.2964(4) 0.3473(4) 0.22699(14) 0.0291(7) Uani 1 1 d .
C10 C 0.1163(4) 0.2591(3) 0.20423(14) 0.0253(6) Uani 1 1 d .
C11 C 0.0844(4) 0.1341(4) 0.14776(15) 0.0309(7) Uani 1 1 d .
H11 H 0.1756 0.1046 0.1229 0.037 Uiso 1 1 calc R
C12 C -0.0767(4) 0.0538(4) 0.12804(15) 0.0317(7) Uani 1 1 d .
H12 H -0.0978 -0.0302 0.0889 0.038 Uiso 1 1 calc R
C13 C -0.3811(4) -0.0024(4) 0.14420(15) 0.0291(6) Uani 1 1 d .
H13A H -0.4608 0.0404 0.1758 0.035 Uiso 1 1 calc R
H13B H -0.3808 -0.1132 0.1506 0.035 Uiso 1 1 calc R
C14 C -0.4423(4) -0.0007(3) 0.06905(15) 0.0255(6) Uani 1 1 d .
C15 C -0.4426(4) -0.1312(4) 0.01771(15) 0.0307(7) Uani 1 1 d .
H15 H -0.4027 -0.2212 0.0298 0.037 Uiso 1 1 calc R
C16 C -0.5009(4) -0.1309(4) -0.05131(15) 0.0301(7) Uani 1 1 d .
H16 H -0.5019 -0.2209 -0.0863 0.036 Uiso 1 1 calc R
C17 C -0.1801(4) 0.2140(4) 0.21855(15) 0.0298(7) Uani 1 1 d .
H17 H -0.2729 0.2407 0.2431 0.036 Uiso 1 1 calc R
C18 C -0.0205(4) 0.2988(4) 0.23890(15) 0.0291(7) Uani 1 1 d .
H18 H -0.0031 0.3852 0.2769 0.035 Uiso 1 1 calc R
C19 C 0.2765(6) 0.5001(5) 0.0487(3) 0.0682(13) Uani 1 1 d .
H19A H 0.2593 0.4589 -0.0019 0.102 Uiso 1 1 calc R
H19B H 0.2225 0.4190 0.0744 0.102 Uiso 1 1 calc R
H19C H 0.3984 0.5273 0.0635 0.102 Uiso 1 1 calc R
C20 C 0.2088(6) 0.7167(5) 0.1364(2) 0.0614(11) Uani 1 1 d .
H20A H 0.1483 0.8060 0.1391 0.092 Uiso 1 1 calc R
H20B H 0.3276 0.7557 0.1549 0.092 Uiso 1 1 calc R
H20C H 0.1554 0.6401 0.1644 0.092 Uiso 1 1 calc R
C21 C 0.1350(5) 0.7030(5) 0.0124(2) 0.0513(10) Uani 1 1 d .
H4 H 0.139(5) 0.645(5) -0.034(2) 0.052(11) Uiso 1 1 d .

loop_
_atom_site_aniso_label
_atom_site_aniso_U_11
_atom_site_aniso_U_22
_atom_site_aniso_U_33
_atom_site_aniso_U_23
_atom_site_aniso_U_13
_atom_site_aniso_U_12
Cd1 0.02618(18) 0.02188(15) 0.02964(16) 0.00273(12) -0.00461(13) 0.00471(13)
Cd2 0.02655(14) 0.03326(13) 0.02866(12) 0.00521(9) 0.00036(9) 0.00180(10)
Br1 0.0360(2) 0.04624(19) 0.02755(16) 0.01146(13) 0.00515(13) 0.01028(16)
Br2 0.0441(2) 0.03371(17) 0.04169(19) 0.00010(14) 0.00325(16) 0.00508(15)
Br3 0.0598(3) 0.0634(3) 0.0418(2) 0.01615(18) 0.02199(19) 0.0198(2)
O1 0.0291(13) 0.0348(12) 0.0391(12) -0.0049(10) -0.0012(10) -0.0026(10)
O2 0.0241(13) 0.0569(16) 0.0527(15) -0.0083(12) -0.0002(11) 0.0075(12)
O3 0.092(2) 0.074(2) 0.0570(18) 0.0188(15) 0.0126(17) 0.0485(19)
N1 0.0318(15) 0.0274(12) 0.0246(12) 0.0063(10) 0.0009(11) 0.0085(11)
N2 0.0275(14) 0.0237(12) 0.0251(12) 0.0051(10) -0.0002(10) 0.0037(10)
N3 0.0266(15) 0.0257(12) 0.0322(13) 0.0024(10) -0.0034(11) 0.0041(11)
N4 0.0269(15) 0.0253(12) 0.0233(12) 0.0044(10) -0.0025(10) 0.0024(11)
N5 0.0212(13) 0.0291(12) 0.0205(11) 0.0042(9) -0.0009(10) 0.0010(10)
N6 0.0440(18) 0.0451(17) 0.0442(17) 0.0101(14) 0.0085(14) 0.0121(14)
C1 0.0332(18) 0.0224(13) 0.0263(14) 0.0032(11) 0.0028(13) 0.0058(13)
C2 0.044(2) 0.0292(15) 0.0207(14) 0.0002(12) -0.0033(13) 0.0090(14)
C3 0.041(2) 0.0278(15) 0.0245(14) 0.0014(12) 0.0040(13) 0.0101(14)
C4 0.0305(18) 0.0278(15) 0.0360(17) 0.0078(13) -0.0114(14) 0.0004(13)
C5 0.0240(16) 0.0279(14) 0.0259(14) 0.0073(12) -0.0005(12) 0.0012(13)
C6 0.0283(18) 0.0351(17) 0.0407(18) 0.0014(14) 0.0030(14) 0.0079(14)
C7 0.0216(17) 0.0361(17) 0.0385(17) 0.0068(14) -0.0010(13) 0.0035(14)
C8 0.0402(19) 0.0289(15) 0.0222(14) 0.0019(12) -0.0077(13) 0.0029(14)
C9 0.0266(17) 0.0413(17) 0.0165(13) 0.0032(12) -0.0005(12) 0.0005(14)
C10 0.0249(16) 0.0290(14) 0.0213(13) 0.0048(11) -0.0009(12) 0.0036(13)
C11 0.0246(17) 0.0382(17) 0.0268(15) -0.0031(13) 0.0033(13) 0.0043(14)
C12 0.0292(19) 0.0381(17) 0.0226(14) -0.0063(13) -0.0001(13) 0.0031(14)
C13 0.0255(17) 0.0357(16) 0.0244(14) 0.0065(12) 0.0006(12) 0.0009(13)
C14 0.0180(15) 0.0306(15) 0.0247(14) 0.0029(12) 0.0004(11) -0.0024(12)
C15 0.0320(18) 0.0294(15) 0.0303(15) 0.0043(12) -0.0029(13) 0.0072(13)
C16 0.0302(18) 0.0293(15) 0.0283(15) -0.0010(12) -0.0006(13) 0.0052(13)
C17 0.0290(18) 0.0338(16) 0.0261(15) 0.0001(12) 0.0040(13) 0.0081(14)
C18 0.0264(17) 0.0301(15) 0.0269(15) -0.0052(12) 0.0010(12) 0.0039(13)
C19 0.068(3) 0.060(3) 0.083(3) 0.015(2) 0.005(3) 0.027(2)
C20 0.065(3) 0.075(3) 0.044(2) 0.011(2) 0.007(2) 0.010(2)
C21 0.056(3) 0.061(2) 0.040(2) 0.0059(19) 0.0081(19) 0.020(2)

loop_
_atom_type_symbol
_atom_type_description
_atom_type_scat_dispersion_real
_atom_type_scat_dispersion_imag
_atom_type_scat_source
C C 0.0033 0.0016 'International Tables Vol C Tables 4.2.6.8 and 6.1.1.4'
H H 0.0000 0.0000 'International Tables Vol C Tables 4.2.6.8 and 6.1.1.4'
N N 0.0061 0.0033 'International Tables Vol C Tables 4.2.6.8 and 6.1.1.4'
O O 0.0106 0.0060 'International Tables Vol C Tables 4.2.6.8 and 6.1.1.4'
Br Br -0.2901 2.4595 'International Tables Vol C Tables 4.2.6.8 and 6.1.1.4'
Cd Cd -0.8075 1.2024 'International Tables Vol C Tables 4.2.6.8 and 6.1.1.4'

loop_
_geom_angle_atom_site_label_1
_geom_angle_atom_site_label_2
_geom_angle_atom_site_label_3
_geom_angle
_geom_angle_site_symmetry_1
_geom_angle_site_symmetry_3
N1 Cd1 N1 180.00(11) 2_656 1_565
N1 Cd1 N3 86.46(9) 2_656 2_666
N1 Cd1 N3 93.54(9) 1_565 2_666
N1 Cd1 N3 93.54(9) 2_656 .
N1 Cd1 N3 86.46(9) 1_565 .
N3 Cd1 N3 180.0 2_666 .
N1 Cd1 Br1 95.95(6) 2_656 2_666
N1 Cd1 Br1 84.05(6) 1_565 2_666
N3 Cd1 Br1 88.13(7) 2_666 2_666
N3 Cd1 Br1 91.87(7) . 2_666
N1 Cd1 Br1 84.05(6) 2_656 .
N1 Cd1 Br1 95.95(6) 1_565 .
N3 Cd1 Br1 91.87(7) 2_666 .
N3 Cd1 Br1 88.13(7) . .
Br1 Cd1 Br1 180.0 2_666 .
O1 Cd2 Br3 114.39(6) . .
O1 Cd2 Br2 105.40(6) . .
Br3 Cd2 Br2 103.616(16) . .
O1 Cd2 Br1 107.69(6) . .
Br3 Cd2 Br1 116.34(2) . .
Br2 Cd2 Br1 108.670(19) . .
Cd2 Br1 Cd1 110.98(2) . .
C9 O1 Cd2 108.05(19) . .
C1 N1 C2 105.0(2) . .
C1 N1 Cd1 126.32(18) . 1_545
C2 N1 Cd1 128.27(19) . 1_545
C1 N2 C3 106.7(2) . .
C1 N2 C4 125.8(2) . .
C3 N2 C4 127.5(2) . .
C5 N3 C6 106.0(3) . .
C5 N3 Cd1 129.2(2) . .
C6 N3 Cd1 124.44(19) . .
C5 N4 C7 107.2(2) . .
C5 N4 C8 125.9(3) . .
C7 N4 C8 126.2(3) . .
C17 N5 C12 120.5(3) . .
C17 N5 C13 120.2(2) . .
C12 N5 C13 119.3(2) . .
C21 N6 C19 121.6(3) . .
C21 N6 C20 120.2(3) . .
C19 N6 C20 118.1(3) . .
N1 C1 N2 112.2(2) . .
N1 C1 H1 123.9 . .
N2 C1 H1 123.9 . .
C3 C2 N1 110.0(3) . .
C3 C2 H2 125.0 . .
N1 C2 H2 125.0 . .
C2 C3 N2 106.1(2) . .
C2 C3 H3 126.9 . .
N2 C3 H3 126.9 . .
N2 C4 C8 113.9(3) . .
N2 C4 H4A 108.8 . .
C8 C4 H4A 108.8 . .
N2 C4 H4B 108.8 . .
C8 C4 H4B 108.8 . .
H4A C4 H4B 107.7 . .
N3 C5 N4 111.3(3) . .
N3 C5 H5 124.4 . .
N4 C5 H5 124.4 . .
C7 C6 N3 109.1(3) . .
C7 C6 H6 125.4 . .
N3 C6 H6 125.4 . .
C6 C7 N4 106.4(3) . .
C6 C7 H7 126.8 . .
N4 C7 H7 126.8 . .
N4 C8 C4 112.0(2) . .
N4 C8 H8A 109.2 . .
C4 C8 H8A 109.2 . .
N4 C8 H8B 109.2 . .
C4 C8 H8B 109.2 . .
H8A C8 H8B 107.9 . .
O2 C9 O1 126.1(3) . .
O2 C9 C10 118.5(3) . .
O1 C9 C10 115.4(3) . .
C18 C10 C11 118.0(3) . .
C18 C10 C9 121.6(2) . .
C11 C10 C9 120.4(3) . .
C12 C11 C10 120.3(3) . .
C12 C11 H11 119.8 . .
C10 C11 H11 119.8 . .
N5 C12 C11 120.2(3) . .
N5 C12 H12 119.9 . .
C11 C12 H12 119.9 . .
N5 C13 C14 112.1(2) . .
N5 C13 H13A 109.2 . .
C14 C13 H13A 109.2 . .
N5 C13 H13B 109.2 . .
C14 C13 H13B 109.2 . .
H13A C13 H13B 107.9 . .
C15 C14 C16 119.8(3) . 2_455
C15 C14 C13 120.1(3) . .
C16 C14 C13 120.1(3) 2_455 .
C14 C15 C16 120.2(3) . .
C14 C15 H15 119.9 . .
C16 C15 H15 119.9 . .
C14 C16 C15 119.9(3) 2_455 .
C14 C16 H16 120.0 2_455 .
C15 C16 H16 120.0 . .
N5 C17 C18 120.7(3) . .
N5 C17 H17 119.6 . .
C18 C17 H17 119.6 . .
C17 C18 C10 120.2(3) . .
C17 C18 H18 119.9 . .
C10 C18 H18 119.9 . .
N6 C19 H19A 109.5 . .
N6 C19 H19B 109.5 . .
H19A C19 H19B 109.5 . .
N6 C19 H19C 109.5 . .
H19A C19 H19C 109.5 . .
H19B C19 H19C 109.5 . .
N6 C20 H20A 109.5 . .
N6 C20 H20B 109.5 . .
H20A C20 H20B 109.5 . .
N6 C20 H20C 109.5 . .
H20A C20 H20C 109.5 . .
H20B C20 H20C 109.5 . .
O3 C21 N6 125.6(4) . .
O3 C21 H4 121(2) . .
N6 C21 H4 114(2) . .

loop_
_geom_bond_atom_site_label_1
_geom_bond_atom_site_label_2
_geom_bond_distance
_geom_bond_site_symmetry_2
Cd1 N1 2.289(2) 2_656
Cd1 N1 2.289(2) 1_565
Cd1 N3 2.342(2) 2_666
Cd1 N3 2.342(2) .
Cd1 Br1 2.9602(7) 2_666
Cd1 Br1 2.9602(7) .
Cd2 O1 2.223(2) .
Cd2 Br3 2.5716(7) .
Cd2 Br2 2.5983(7) .
Cd2 Br1 2.6048(6) .
O1 C9 1.272(4) .
O2 C9 1.229(4) .
O3 C21 1.219(5) .
N1 C1 1.313(4) .
N1 C2 1.379(3) .
N1 Cd1 2.289(2) 1_545
N2 C1 1.337(3) .
N2 C3 1.379(4) .
N2 C4 1.466(4) .
N3 C5 1.314(4) .
N3 C6 1.381(4) .
N4 C5 1.347(4) .
N4 C7 1.373(4) .
N4 C8 1.466(4) .
N5 C17 1.343(3) .
N5 C12 1.360(4) .
N5 C13 1.488(4) .
N6 C21 1.329(5) .
N6 C19 1.445(5) .
N6 C20 1.455(5) .
C1 H1 0.9500 .
C2 C3 1.345(4) .
C2 H2 0.9500 .
C3 H3 0.9500 .
C4 C8 1.519(4) .
C4 H4A 0.9900 .
C4 H4B 0.9900 .
C5 H5 0.9500 .
C6 C7 1.358(4) .
C6 H6 0.9500 .
C7 H7 0.9500 .
C8 H8A 0.9900 .
C8 H8B 0.9900 .
C9 C10 1.518(4) .
C10 C18 1.387(4) .
C10 C11 1.392(4) .
C11 C12 1.360(4) .
C11 H11 0.9500 .
C12 H12 0.9500 .
C13 C14 1.508(4) .
C13 H13A 0.9900 .
C13 H13B 0.9900 .
C14 C15 1.384(4) .
C14 C16 1.384(4) 2_455
C15 C16 1.388(4) .
C15 H15 0.9500 .
C16 C14 1.384(4) 2_455
C16 H16 0.9500 .
C17 C18 1.364(4) .
C17 H17 0.9500 .
C18 H18 0.9500 .
C19 H19A 0.9800 .
C19 H19B 0.9800 .
C19 H19C 0.9800 .
C20 H20A 0.9800 .
C20 H20B 0.9800 .
C20 H20C 0.9800 .
C21 H4 0.96(4) .
